data_9010645
loop_
_publ_author_name
'Peeters, O. M.'
'Vochten, R.'
'Blaton, N.'

_publ_section_title
;The crystal structures of synthetic potassium - transition-metal
 zippeite-group phases Sample: K-Zn
;
_journal_name_full 'The Canadian Mineralogist'
_journal_page_first 173
_journal_page_last 182
_journal_paper_doi 10.3749/canmin.46.1.173
_journal_volume 46
_journal_year 2008
_chemical_formula_structural Zn0.75K0.5SU2O13H6
_chemical_formula_sum 'H14 K0.74 O25.95 S2 U4 Zn1.148'
_space_group_IT_number 15
_symmetry_space_group_name_Hall '-C 2yc'
_symmetry_space_group_name_H-M 'C 1 2/c 1'
_cell_angle_alpha 90
_cell_angle_beta 104.14
_cell_angle_gamma 90
_cell_formula_units_Z 4
_cell_length_a 8.650
_cell_length_b 14.180
_cell_length_c 17.709
_cell_volume 2106.321
_database_code_amcsd 0006166
_exptl_crystal_density_diffrn 4.886
_cod_original_formula_sum 'K.74 Zn1.148 U4 S2 O25.95 H14'
_cod_database_code 9010645
_amcsd_formula_title Zn0.75K0.5SU2O13H6

loop_
_space_group_symop_operation_xyz
x,y,z
1/2+x,1/2+y,z
x,-y,1/2+z
1/2+x,1/2-y,1/2+z
-x,y,1/2-z
1/2-x,1/2+y,1/2-z
-x,-y,-z
1/2-x,1/2-y,-z

loop_
_atom_site_label
_atom_site_fract_x
_atom_site_fract_y
_atom_site_fract_z
_atom_site_occupancy
_atom_site_U_iso_or_equiv
_atom_site_type_symbol
_atom_site_attached_hydrogens
K 0.19230 250.00000 0.40010 0.37000 0.03090 K 0
Zn1 0.94780 0.24880 0.37530 0.46100 0.02380 Zn 0
Zn2 0.50000 0.24800 0.25000 0.22600 0.01450 Zn 0
U1 0.41884 0.01922 0.33416 1.00000 0.00990 U 0
U2 0.91483 -0.01826 0.33517 1.00000 0.00550 U 0
S 0.75610 0.00270 0.49800 1.00000 0.01210 S 0
O1 0.41800 0.14450 0.31430 1.00000 0.01400 O 0
O1* 0.42610 -0.10510 0.36050 1.00000 ? O 0
O2 0.94300 0.10170 0.37020 1.00000 0.05100 O 0
O2* 0.89100 -0.14380 0.32010 1.00000 0.01000 O 0
O3 0.65200 -0.00910 0.29690 1.00000 0.01700 O 0
O4 0.14600 -0.00400 0.29350 1.00000 0.00600 O 0
O5 0.82600 -0.04790 0.45180 1.00000 0.01100 O 0
O6 0.69060 -0.06800 0.55260 1.00000 0.00600 O 0
O7 0.61600 0.06760 0.45650 1.00000 0.01900 O 0
O8 0.86460 0.06220 0.55190 1.00000 0.00700 O 0
Wat9 0.70350 0.25400 0.33440 1.00000 0.02800 O 2
Wat10 0.19900 0.24300 0.43030 0.79000 0.01600 O 2
Wat11 0.95300 0.25000 0.49410 1.00000 0.04600 O 2
Wat12 0.00000 0.25200 0.25000 0.37000 0.05800 O 2

loop_
_cod_changelog_entry_id
_cod_changelog_entry_author
_cod_changelog_entry_date
_cod_changelog_entry_text
1
;cod-tools version 3.8.0
Id: cif_guess_AMCSD_atom_types 9581 2023-05-17 12:35:41Z saulius
;
2023-05-18T11:41:15+03:00
;Derived atom types and hydrogen counts
from atom names that follow the AMCSD naming convention
(Wat == water, O-H == hydroxyl).
;

loop_
_cod_related_entry_id
_cod_related_entry_database
_cod_related_entry_code
1 AMCSD 0006166
